data_1530630
loop_
_publ_author_name
'Radonovich, L.J.'
'Hoard, J.L.'

_publ_section_title
;
 The crystal structure and molecular stereochemistry of
 trans-aquonitrosyl(tetraammine)technetium dichloride. Correlation of
 stereochemistry with bonding theory.
;
_journal_name_full 'Journal of Physical Chemistry'
_journal_page_first 6711
_journal_page_last 6716
_journal_volume 88
_journal_year 1984
_chemical_formula_sum 'Cl2 H14 N5 O2 Tc'
_chemical_name_systematic 'Tc (N O) (N H3)4 (H2 O) Cl2'
_space_group_IT_number 11
_symmetry_space_group_name_Hall '-P 2yb'
_symmetry_space_group_name_H-M 'P 1 21/m 1'
_cell_angle_alpha 90
_cell_angle_beta 94.01
_cell_angle_gamma 90
_cell_formula_units_Z 2
_cell_length_a 6.858
_cell_length_b 10.579
_cell_length_c 6.646
_cell_volume 480.992
_citation_journal_id_ASTM JPCHAX
_cod_data_source_file Radonovich_JPCHAX_1984_1097.cif
_cod_data_source_block H14Cl2N5O2Tc1
_cod_original_cell_volume 480.9921
_cod_original_formula_sum 'H14 Cl2 N5 O2 Tc1'
_cod_database_code 1530630

loop_
_symmetry_equiv_pos_as_xyz
x,y,z
-x,y+1/2,-z
-x,-y,-z
x,-y-1/2,z

loop_
_atom_site_label
_atom_site_type_symbol
_atom_site_fract_x
_atom_site_fract_y
_atom_site_fract_z
_atom_site_occupancy
_atom_site_U_iso_or_equiv
_atom_site_attached_hydrogens
O2 O-2 0.4738 0.25 0.3882 1 0.0 2
Cl1 Cl-1 0.2699 -0.02002 0.6994 1 0.0 0
O1 O-2 -0.1255 0.25 -0.1083 1 0.0 0
N3 N-3 0.4191 0.25 -0.0586 1 0.0 3
Tc1 Tc+2 0.2169 0.25 0.1786 1 0.0 0
N1 N+2 0.0142 0.25 0.0118 1 0.0 0
N2 N-3 0.0614 0.25 0.4496 1 0.0 3
N4 N-3 0.2311 0.046 0.1957 1 0.0 3
